data_4315157
loop_
_publ_author_name
'Gerald F. Manbeck'
'William W. Brennessel'
'Christopher M. Evans'
'Richard Eisenberg'

_publ_section_title
;
 Tetranuclear Copper(I) Iodide Complexes of Chelating
 Bis(1-benzyl-1H-1,2,3-triazole) Ligands: Structural Characterization and
 Solid State Photoluminescence
;
_journal_name_full 'Inorganic Chemistry'
_journal_page_first 2834
_journal_page_last 2843
_journal_paper_doi 10.1021/ic902236n
_journal_volume 49
_journal_year 2010
_chemical_formula_moiety 'C48 H36 Cu4 F4 I4 N12, C48 H36 Cu2 F4 I2 N12, 2(C4 H10 O)'
_chemical_formula_sum 'C104 H92 Cu6 F8 I6 N24 O2'
_chemical_formula_weight 3004.66
_chemical_name_common eisjfm29
_chemical_name_systematic
; 
 ? 
;
_space_group_IT_number 2
_symmetry_cell_setting triclinic
_symmetry_space_group_name_Hall '-P 1'
_symmetry_space_group_name_H-M 'P -1'
_atom_sites_solution_hydrogens geom
_atom_sites_solution_primary direct
_atom_sites_solution_secondary difmap
_audit_creation_method SHELXL-97
_cell_angle_alpha 70.249(1)
_cell_angle_beta 88.674(1)
_cell_angle_gamma 65.815(1)
_cell_formula_units_Z 1
_cell_length_a 14.0558(7)
_cell_length_b 14.4281(7)
_cell_length_c 15.4527(8)
_cell_measurement_reflns_used 7755
_cell_measurement_temperature 100.0(1)
_cell_measurement_theta_max 36.88
_cell_measurement_theta_min 2.48
_cell_volume 2666.2(2)
_computing_cell_refinement 'SAINT (Bruker, 2007)'
_computing_data_collection 'APEX2 (Bruker, 2008)'
_computing_data_reduction 'SAINT (Bruker, 2007)'
_computing_molecular_graphics 'SHELXTL (Sheldrick, 2008)'
_computing_publication_material 'SHELXTL (Sheldrick, 2008)'
_computing_structure_refinement 'SHELXL-97 (Sheldrick, 2008)'
_computing_structure_solution 'SIR97 (Altomare et al., 1999)'
_diffrn_ambient_temperature 100.0(1)
_diffrn_measured_fraction_theta_full 0.980
_diffrn_measured_fraction_theta_max 0.980
_diffrn_measurement_device_type 'Bruker SMART APEX II CCD Platform'
_diffrn_measurement_method 'area detector, \w scans per \f'
_diffrn_radiation_monochromator graphite
_diffrn_radiation_source 'fine-focus sealed tube'
_diffrn_radiation_type MoK\a
_diffrn_radiation_wavelength 0.71073
_diffrn_reflns_av_R_equivalents 0.0596
_diffrn_reflns_av_sigmaI/netI 0.0857
_diffrn_reflns_limit_h_max 23
_diffrn_reflns_limit_h_min -23
_diffrn_reflns_limit_k_max 24
_diffrn_reflns_limit_k_min -24
_diffrn_reflns_limit_l_max 25
_diffrn_reflns_limit_l_min -25
_diffrn_reflns_number 62064
_diffrn_reflns_theta_full 36.32
_diffrn_reflns_theta_max 36.32
_diffrn_reflns_theta_min 1.41
_exptl_absorpt_coefficient_mu 2.988
_exptl_absorpt_correction_T_max 0.8411
_exptl_absorpt_correction_T_min 0.6153
_exptl_absorpt_correction_type multi-scan
_exptl_absorpt_process_details 'SADABS (Sheldrick, 2008)'
_exptl_crystal_colour colorless
_exptl_crystal_density_diffrn 1.871
_exptl_crystal_density_method 'not measured'
_exptl_crystal_description block
_exptl_crystal_F_000 1464
_exptl_crystal_size_max 0.18
_exptl_crystal_size_mid 0.14
_exptl_crystal_size_min 0.06
_refine_diff_density_max 1.330
_refine_diff_density_min -0.891
_refine_diff_density_rms 0.189
_refine_ls_extinction_method none
_refine_ls_goodness_of_fit_ref 0.992
_refine_ls_hydrogen_treatment constr
_refine_ls_matrix_type full
_refine_ls_number_parameters 696
_refine_ls_number_reflns 25335
_refine_ls_number_restraints 7
_refine_ls_restrained_S_all 0.992
_refine_ls_R_factor_all 0.0862
_refine_ls_R_factor_gt 0.0449
_refine_ls_shift/su_max 0.002
_refine_ls_shift/su_mean 0.000
_refine_ls_structure_factor_coef Fsqd
_refine_ls_weighting_details 'calc w=1/[\s^2^(Fo^2^)+(0.0339P)^2^+0.0000P] where P=(Fo^2^+2Fc^2^)/3'
_refine_ls_weighting_scheme calc
_refine_ls_wR_factor_gt 0.0813
_refine_ls_wR_factor_ref 0.1003
_reflns_number_gt 16179
_reflns_number_total 25335
_reflns_threshold_expression >2sigma(I)
_cod_data_source_file ic902236n_si_003_4.cif
_cod_data_source_block 4
_cod_database_code 4315157

loop_
_symmetry_equiv_pos_as_xyz
'x, y, z'
'-x, -y, -z'

loop_
_atom_site_label
_atom_site_type_symbol
_atom_site_fract_x
_atom_site_fract_y
_atom_site_fract_z
_atom_site_U_iso_or_equiv
_atom_site_adp_type
_atom_site_occupancy
_atom_site_symmetry_multiplicity
_atom_site_calc_flag
_atom_site_refinement_flags
_atom_site_disorder_assembly
_atom_site_disorder_group
Cu1 Cu 0.37038(3) 0.51232(3) 0.85998(3) 0.01523(7) Uani 1 1 d . . .
Cu2 Cu 0.58850(3) 0.40796(3) 1.01750(3) 0.01740(8) Uani 1 1 d . . .
I1 I 0.409360(16) 0.390528(17) 1.038257(14) 0.01754(4) Uani 1 1 d . . .
I2 I 0.735451(15) 0.284509(16) 1.159714(14) 0.01594(4) Uani 1 1 d . . .
F1 F 0.31184(16) 0.71183(16) 0.38357(13) 0.0247(4) Uani 1 1 d . . .
F2 F 0.50634(16) 0.69744(15) 0.41892(13) 0.0213(4) Uani 1 1 d . . .
N1 N 0.3162(2) 0.4559(2) 0.77772(18) 0.0148(5) Uani 1 1 d . . .
N2 N 0.2615(2) 0.3985(2) 0.80715(17) 0.0155(5) Uani 1 1 d . . .
N3 N 0.2419(2) 0.3722(2) 0.73612(17) 0.0139(5) Uani 1 1 d . . .
N4 N 0.5180(2) 0.4581(2) 0.82029(18) 0.0146(5) Uani 1 1 d . . .
N5 N 0.6022(2) 0.4052(2) 0.88376(18) 0.0162(5) Uani 1 1 d . . .
N6 N 0.6867(2) 0.3837(2) 0.83879(18) 0.0155(5) Uani 1 1 d . . .
C1 C 0.2836(2) 0.4125(2) 0.6613(2) 0.0133(5) Uani 1 1 d . . .
H1 H 0.2805 0.4054 0.6027 0.016 Uiso 1 1 calc R . .
C2 C 0.3317(2) 0.4663(2) 0.6880(2) 0.0120(5) Uani 1 1 d . . .
C3 C 0.3813(2) 0.5316(2) 0.6267(2) 0.0123(5) Uani 1 1 d . . .
C4 C 0.3249(2) 0.5956(2) 0.5373(2) 0.0151(5) Uani 1 1 d . . .
H4 H 0.2571 0.6006 0.5238 0.018 Uiso 1 1 calc R . .
C5 C 0.3672(3) 0.6508(2) 0.4697(2) 0.0163(6) Uani 1 1 d . . .
C6 C 0.4654(3) 0.6444(2) 0.4873(2) 0.0158(6) Uani 1 1 d . . .
C7 C 0.5211(2) 0.5861(2) 0.5744(2) 0.0153(6) Uani 1 1 d . . .
H7 H 0.5878 0.5844 0.5867 0.018 Uiso 1 1 calc R . .
C8 C 0.4800(2) 0.5290(2) 0.6459(2) 0.0136(5) Uani 1 1 d . . .
C9 C 0.5498(2) 0.4676(2) 0.7350(2) 0.0137(5) Uani 1 1 d . . .
C10 C 0.6585(2) 0.4199(3) 0.7474(2) 0.0163(6) Uani 1 1 d . . .
H10 H 0.7036 0.4142 0.7009 0.020 Uiso 1 1 calc R . .
C11 C 0.1780(2) 0.3118(2) 0.7452(2) 0.0160(6) Uani 1 1 d . . .
H11A H 0.1333 0.3398 0.6854 0.019 Uiso 1 1 calc R . .
H11B H 0.1308 0.3256 0.7925 0.019 Uiso 1 1 calc R . .
C12 C 0.2420(2) 0.1901(3) 0.7726(2) 0.0159(6) Uani 1 1 d . . .
C13 C 0.3507(3) 0.1396(3) 0.7913(2) 0.0215(7) Uani 1 1 d . . .
H13 H 0.3887 0.1820 0.7868 0.026 Uiso 1 1 calc R . .
C14 C 0.4049(3) 0.0269(3) 0.8167(3) 0.0270(8) Uani 1 1 d . . .
H14 H 0.4796 -0.0072 0.8283 0.032 Uiso 1 1 calc R . .
C15 C 0.3495(3) -0.0350(3) 0.8251(2) 0.0242(7) Uani 1 1 d . . .
H15 H 0.3861 -0.1119 0.8432 0.029 Uiso 1 1 calc R . .
C16 C 0.2403(3) 0.0151(3) 0.8072(2) 0.0220(7) Uani 1 1 d . . .
H16 H 0.2021 -0.0274 0.8128 0.026 Uiso 1 1 calc R . .
C17 C 0.1871(3) 0.1274(3) 0.7811(2) 0.0181(6) Uani 1 1 d . . .
H17 H 0.1124 0.1615 0.7690 0.022 Uiso 1 1 calc R . .
C18 C 0.7934(2) 0.3246(3) 0.8905(2) 0.0180(6) Uani 1 1 d . . .
H18A H 0.7901 0.3250 0.9544 0.022 Uiso 1 1 calc R . .
H18B H 0.8374 0.3619 0.8602 0.022 Uiso 1 1 calc R . .
C19 C 0.8431(2) 0.2085(3) 0.8940(2) 0.0166(6) Uani 1 1 d . . .
C20 C 0.9026(3) 0.1819(3) 0.8263(2) 0.0210(6) Uani 1 1 d . . .
H20 H 0.9150 0.2362 0.7787 0.025 Uiso 1 1 calc R . .
C21 C 0.9441(3) 0.0761(3) 0.8277(2) 0.0237(7) Uani 1 1 d . . .
H21 H 0.9857 0.0579 0.7815 0.028 Uiso 1 1 calc R . .
C22 C 0.9255(3) -0.0026(3) 0.8955(2) 0.0243(7) Uani 1 1 d . . .
H22 H 0.9528 -0.0747 0.8954 0.029 Uiso 1 1 calc R . .
C23 C 0.8665(3) 0.0233(3) 0.9644(3) 0.0244(7) Uani 1 1 d . . .
H23 H 0.8542 -0.0311 1.0121 0.029 Uiso 1 1 calc R . .
C24 C 0.8260(3) 0.1290(3) 0.9630(2) 0.0202(6) Uani 1 1 d . . .
H24 H 0.7859 0.1469 1.0101 0.024 Uiso 1 1 calc R . .
Cu3 Cu 0.97146(3) 0.58103(3) 0.52541(3) 0.01487(7) Uani 1 1 d . . .
I3 I 0.889796(16) 0.440670(17) 0.590171(14) 0.01625(4) Uani 1 1 d . . .
F3 F 1.04402(15) 1.04103(16) 0.32792(13) 0.0220(4) Uani 1 1 d . . .
F4 F 1.19863(15) 0.92454(17) 0.47347(14) 0.0238(4) Uani 1 1 d . . .
N7 N 0.85100(19) 0.7340(2) 0.46711(17) 0.0139(5) Uani 1 1 d . . .
N8 N 0.7535(2) 0.7486(2) 0.45171(18) 0.0153(5) Uani 1 1 d . . .
N9 N 0.69231(19) 0.8539(2) 0.43505(18) 0.0142(5) Uani 1 1 d . . .
N10 N 1.0087(2) 0.6154(2) 0.63438(17) 0.0154(5) Uani 1 1 d . . .
N11 N 1.0161(2) 0.5540(2) 0.72177(17) 0.0160(5) Uani 1 1 d . . .
N12 N 1.0347(2) 0.6042(2) 0.77292(17) 0.0157(5) Uani 1 1 d . . .
C25 C 0.7500(2) 0.9066(2) 0.4403(2) 0.0149(5) Uani 1 1 d . . .
H25 H 0.7250 0.9815 0.4313 0.018 Uiso 1 1 calc R . .
C26 C 0.8519(2) 0.8302(2) 0.46120(19) 0.0128(5) Uani 1 1 d . . .
C27 C 0.9476(2) 0.8475(2) 0.4690(2) 0.0132(5) Uani 1 1 d . . .
C28 C 0.9543(2) 0.9332(2) 0.3958(2) 0.0147(5) Uani 1 1 d . . .
H28 H 0.9004 0.9742 0.3441 0.018 Uiso 1 1 calc R . .
C29 C 1.0380(2) 0.9585(2) 0.3981(2) 0.0156(6) Uani 1 1 d . . .
C30 C 1.1160(2) 0.8991(3) 0.4730(2) 0.0169(6) Uani 1 1 d . . .
C31 C 1.1109(2) 0.8161(3) 0.5462(2) 0.0162(6) Uani 1 1 d . . .
H31 H 1.1651 0.7767 0.5976 0.019 Uiso 1 1 calc R . .
C32 C 1.0262(2) 0.7889(2) 0.5456(2) 0.0127(5) Uani 1 1 d . . .
C33 C 1.0234(2) 0.7044(2) 0.6309(2) 0.0143(5) Uani 1 1 d . . .
C34 C 1.0398(2) 0.6972(3) 0.7209(2) 0.0163(6) Uani 1 1 d . . .
H34 H 1.0519 0.7469 0.7416 0.020 Uiso 1 1 calc R . .
C35 C 0.5785(2) 0.8900(3) 0.4308(2) 0.0161(6) Uani 1 1 d . . .
H35A H 0.5544 0.8635 0.3882 0.019 Uiso 1 1 calc R . .
H35B H 0.5430 0.9706 0.4059 0.019 Uiso 1 1 calc R . .
C36 C 0.5481(2) 0.8476(2) 0.5262(2) 0.0149(5) Uani 1 1 d . . .
C37 C 0.6185(3) 0.8009(3) 0.6066(2) 0.0255(7) Uani 1 1 d . . .
H37 H 0.6878 0.7962 0.6032 0.031 Uiso 1 1 calc R . .
C38 C 0.5879(3) 0.7609(3) 0.6923(3) 0.0304(8) Uani 1 1 d . . .
H38 H 0.6366 0.7290 0.7471 0.037 Uiso 1 1 calc R . .
C39 C 0.4876(3) 0.7670(3) 0.6985(2) 0.0242(7) Uani 1 1 d . . .
H39 H 0.4672 0.7396 0.7573 0.029 Uiso 1 1 calc R . .
C40 C 0.4166(2) 0.8135(3) 0.6183(2) 0.0183(6) Uani 1 1 d . . .
H40 H 0.3475 0.8174 0.6219 0.022 Uiso 1 1 calc R . .
C41 C 0.4469(2) 0.8543(2) 0.5325(2) 0.0168(6) Uani 1 1 d . . .
H41 H 0.3980 0.8869 0.4777 0.020 Uiso 1 1 calc R . .
C42 C 1.0521(3) 0.5526(3) 0.8745(2) 0.0185(6) Uani 1 1 d . . .
H42A H 1.1250 0.5343 0.8976 0.022 Uiso 1 1 calc R . .
H42B H 1.0439 0.4839 0.8923 0.022 Uiso 1 1 calc R . .
C43 C 0.9766(2) 0.6253(2) 0.9194(2) 0.0153(6) Uani 1 1 d . . .
C44 C 1.0130(3) 0.6676(3) 0.9720(2) 0.0197(6) Uani 1 1 d . . .
H44 H 1.0856 0.6515 0.9789 0.024 Uiso 1 1 calc R . .
C45 C 0.9438(3) 0.7336(3) 1.0150(2) 0.0232(7) Uani 1 1 d . . .
H45 H 0.9698 0.7619 1.0514 0.028 Uiso 1 1 calc R . .
C46 C 0.8387(3) 0.7583(3) 1.0055(2) 0.0212(7) Uani 1 1 d . . .
H46 H 0.7917 0.8035 1.0349 0.025 Uiso 1 1 calc R . .
C47 C 0.8017(3) 0.7166(3) 0.9524(2) 0.0232(7) Uani 1 1 d . . .
H47 H 0.7288 0.7338 0.9448 0.028 Uiso 1 1 calc R . .
C48 C 0.8705(3) 0.6498(3) 0.9103(2) 0.0201(6) Uani 1 1 d . . .
H48 H 0.8446 0.6206 0.8748 0.024 Uiso 1 1 calc R . .
C49 C 0.7194(6) -0.0586(4) 0.7276(4) 0.0409(14) Uani 0.861(6) 1 d PD A 1
H49A H 0.7441 -0.0561 0.6673 0.061 Uiso 0.861(6) 1 calc PR A 1
H49B H 0.6582 -0.0754 0.7319 0.061 Uiso 0.861(6) 1 calc PR A 1
H49C H 0.7759 -0.1151 0.7774 0.061 Uiso 0.861(6) 1 calc PR A 1
C50 C 0.6892(4) 0.0488(4) 0.7368(3) 0.0295(10) Uani 0.861(6) 1 d PD A 1
H50A H 0.7526 0.0620 0.7400 0.035 Uiso 0.861(6) 1 calc PR A 1
H50B H 0.6398 0.1073 0.6817 0.035 Uiso 0.861(6) 1 calc PR A 1
O1 O 0.6410(3) 0.0510(3) 0.8179(2) 0.0342(8) Uani 0.861(6) 1 d PD A 1
C51 C 0.6060(9) 0.1537(6) 0.8288(5) 0.0360(15) Uani 0.861(6) 1 d PD A 1
H51A H 0.5482 0.2100 0.7788 0.043 Uiso 0.861(6) 1 calc PR A 1
H51B H 0.6646 0.1757 0.8249 0.043 Uiso 0.861(6) 1 calc PR A 1
C52 C 0.5679(6) 0.1436(8) 0.9216(5) 0.0404(16) Uani 0.861(6) 1 d PD A 1
H52A H 0.5471 0.2126 0.9313 0.061 Uiso 0.861(6) 1 calc PR A 1
H52B H 0.6246 0.0855 0.9705 0.061 Uiso 0.861(6) 1 calc PR A 1
H52C H 0.5073 0.1261 0.9235 0.061 Uiso 0.861(6) 1 calc PR A 1
C49' C 0.736(4) -0.083(2) 0.754(3) 0.0409(14) Uani 0.139(6) 1 d PD A 5
H49D H 0.7941 -0.0909 0.7165 0.061 Uiso 0.139(6) 1 calc PR A 5
H49E H 0.6729 -0.0692 0.7163 0.061 Uiso 0.139(6) 1 calc PR A 5
H49F H 0.7549 -0.1492 0.8083 0.061 Uiso 0.139(6) 1 calc PR A 5
C50' C 0.7139(18) 0.010(2) 0.783(2) 0.0295(10) Uani 0.139(6) 1 d PD A 5
H50C H 0.7374 -0.0204 0.8510 0.035 Uiso 0.139(6) 1 calc PR A 5
H50D H 0.7594 0.0451 0.7531 0.035 Uiso 0.139(6) 1 calc PR A 5
O1' O 0.6102(16) 0.0929(16) 0.7675(15) 0.0342(8) Uani 0.139(6) 1 d PD A 5
C51' C 0.603(6) 0.166(4) 0.813(4) 0.0360(15) Uani 0.139(6) 1 d PD A 5
H51C H 0.5433 0.2378 0.7810 0.043 Uiso 0.139(6) 1 calc PR A 5
H51D H 0.6684 0.1778 0.8096 0.043 Uiso 0.139(6) 1 calc PR A 5
C52' C 0.589(5) 0.122(6) 0.912(3) 0.0404(16) Uani 0.139(6) 1 d PD A 5
H52D H 0.6248 0.1440 0.9501 0.061 Uiso 0.139(6) 1 calc PR A 5
H52E H 0.6186 0.0427 0.9337 0.061 Uiso 0.139(6) 1 calc PR A 5
H52F H 0.5136 0.1515 0.9181 0.061 Uiso 0.139(6) 1 calc PR A 5

loop_
_atom_site_aniso_label
_atom_site_aniso_U_11
_atom_site_aniso_U_22
_atom_site_aniso_U_33
_atom_site_aniso_U_23
_atom_site_aniso_U_13
_atom_site_aniso_U_12
Cu1 0.01421(17) 0.01985(18) 0.01538(18) -0.00985(15) 0.00295(13) -0.00803(15)
Cu2 0.01688(18) 0.02214(19) 0.01459(18) -0.00785(15) 0.00076(14) -0.00862(16)
I1 0.01987(10) 0.02233(10) 0.01412(9) -0.00484(7) 0.00175(7) -0.01384(8)
I2 0.01587(9) 0.01649(9) 0.01570(9) -0.00604(7) 0.00023(7) -0.00684(7)
F1 0.0343(12) 0.0264(10) 0.0133(9) -0.0013(8) -0.0021(8) -0.0174(9)
F2 0.0279(10) 0.0216(9) 0.0164(9) -0.0047(8) 0.0064(8) -0.0143(8)
N1 0.0142(11) 0.0173(12) 0.0154(12) -0.0073(10) 0.0029(9) -0.0081(10)
N2 0.0164(12) 0.0205(12) 0.0131(12) -0.0082(10) 0.0014(9) -0.0094(10)
N3 0.0149(11) 0.0153(11) 0.0136(11) -0.0070(9) 0.0018(9) -0.0071(10)
N4 0.0136(11) 0.0165(12) 0.0153(12) -0.0076(10) 0.0008(9) -0.0065(10)
N5 0.0116(11) 0.0214(13) 0.0164(12) -0.0078(10) 0.0017(9) -0.0069(10)
N6 0.0125(11) 0.0204(13) 0.0143(12) -0.0079(10) 0.0012(9) -0.0063(10)
C1 0.0141(13) 0.0147(13) 0.0117(12) -0.0059(10) 0.0024(10) -0.0058(11)
C2 0.0113(12) 0.0124(12) 0.0115(12) -0.0040(10) -0.0010(9) -0.0043(10)
C3 0.0124(12) 0.0127(12) 0.0141(13) -0.0062(10) 0.0017(10) -0.0064(10)
C4 0.0167(14) 0.0145(13) 0.0157(14) -0.0068(11) 0.0012(11) -0.0069(11)
C5 0.0253(16) 0.0130(13) 0.0112(13) -0.0038(10) -0.0016(11) -0.0089(12)
C6 0.0220(15) 0.0134(13) 0.0155(14) -0.0070(11) 0.0062(11) -0.0095(12)
C7 0.0161(13) 0.0152(13) 0.0178(14) -0.0073(11) 0.0042(11) -0.0086(11)
C8 0.0136(13) 0.0129(13) 0.0132(13) -0.0042(10) 0.0031(10) -0.0052(11)
C9 0.0145(13) 0.0135(13) 0.0139(13) -0.0049(11) 0.0023(10) -0.0070(11)
C10 0.0170(14) 0.0206(15) 0.0153(14) -0.0088(12) 0.0043(11) -0.0100(12)
C11 0.0130(13) 0.0175(14) 0.0201(15) -0.0072(12) 0.0042(11) -0.0087(11)
C12 0.0188(14) 0.0177(14) 0.0128(13) -0.0056(11) 0.0027(11) -0.0093(12)
C13 0.0194(15) 0.0192(15) 0.0239(17) -0.0057(13) 0.0006(12) -0.0079(13)
C14 0.0247(18) 0.0213(17) 0.0271(18) -0.0067(14) 0.0032(14) -0.0041(14)
C15 0.0342(19) 0.0166(15) 0.0185(16) -0.0053(12) 0.0016(14) -0.0084(14)
C16 0.0313(18) 0.0203(15) 0.0184(15) -0.0080(13) 0.0015(13) -0.0138(14)
C17 0.0187(15) 0.0187(14) 0.0182(15) -0.0058(12) 0.0006(11) -0.0098(12)
C18 0.0137(14) 0.0211(15) 0.0197(15) -0.0088(12) -0.0003(11) -0.0067(12)
C19 0.0121(13) 0.0229(15) 0.0146(14) -0.0057(12) -0.0006(10) -0.0079(12)
C20 0.0188(15) 0.0268(17) 0.0193(15) -0.0084(13) 0.0066(12) -0.0116(13)
C21 0.0233(17) 0.0287(18) 0.0242(17) -0.0143(15) 0.0070(13) -0.0125(15)
C22 0.0255(17) 0.0220(16) 0.0251(17) -0.0103(14) 0.0015(14) -0.0082(14)
C23 0.0245(17) 0.0239(17) 0.0247(17) -0.0085(14) 0.0068(14) -0.0106(14)
C24 0.0186(15) 0.0240(16) 0.0179(15) -0.0096(13) 0.0043(12) -0.0077(13)
Cu3 0.01679(18) 0.01325(17) 0.01478(17) -0.00673(14) 0.00078(14) -0.00521(14)
I3 0.01576(9) 0.01974(9) 0.01550(9) -0.00559(7) 0.00341(7) -0.01037(8)
F3 0.0263(10) 0.0234(10) 0.0173(9) -0.0030(8) 0.0052(8) -0.0153(9)
F4 0.0208(10) 0.0305(11) 0.0250(10) -0.0071(9) 0.0033(8) -0.0180(9)
N7 0.0135(11) 0.0136(11) 0.0148(12) -0.0059(9) 0.0008(9) -0.0053(9)
N8 0.0160(12) 0.0140(11) 0.0158(12) -0.0066(10) 0.0018(9) -0.0053(10)
N9 0.0131(11) 0.0124(11) 0.0158(12) -0.0052(9) 0.0026(9) -0.0040(9)
N10 0.0177(12) 0.0154(12) 0.0130(12) -0.0042(10) 0.0007(9) -0.0075(10)
N11 0.0206(13) 0.0143(11) 0.0116(11) -0.0051(9) 0.0011(9) -0.0056(10)
N12 0.0209(13) 0.0152(12) 0.0127(12) -0.0056(10) 0.0010(10) -0.0088(10)
C25 0.0148(13) 0.0121(13) 0.0169(14) -0.0050(11) 0.0019(11) -0.0052(11)
C26 0.0156(13) 0.0109(12) 0.0102(12) -0.0032(10) 0.0021(10) -0.0048(11)
C27 0.0144(13) 0.0128(12) 0.0130(13) -0.0057(10) 0.0032(10) -0.0055(11)
C28 0.0148(13) 0.0149(13) 0.0127(13) -0.0049(11) 0.0025(10) -0.0049(11)
C29 0.0173(14) 0.0146(13) 0.0155(14) -0.0045(11) 0.0054(11) -0.0083(11)
C30 0.0127(13) 0.0230(15) 0.0188(15) -0.0111(12) 0.0044(11) -0.0085(12)
C31 0.0150(13) 0.0207(15) 0.0152(14) -0.0084(12) 0.0024(11) -0.0083(12)
C32 0.0126(12) 0.0136(13) 0.0137(13) -0.0074(11) 0.0037(10) -0.0053(11)
C33 0.0137(13) 0.0152(13) 0.0127(13) -0.0050(11) 0.0016(10) -0.0050(11)
C34 0.0198(15) 0.0165(14) 0.0153(14) -0.0063(11) 0.0012(11) -0.0098(12)
C35 0.0103(12) 0.0164(14) 0.0197(15) -0.0055(12) 0.0009(10) -0.0048(11)
C36 0.0145(13) 0.0158(13) 0.0152(14) -0.0067(11) 0.0032(10) -0.0063(11)
C37 0.0179(15) 0.041(2) 0.0192(16) -0.0098(15) 0.0023(12) -0.0148(15)
C38 0.0224(17) 0.047(2) 0.0180(17) -0.0074(16) -0.0007(13) -0.0140(17)
C39 0.0253(17) 0.0284(18) 0.0189(16) -0.0092(14) 0.0078(13) -0.0113(15)
C40 0.0134(13) 0.0169(14) 0.0238(16) -0.0076(12) 0.0037(11) -0.0057(12)
C41 0.0145(13) 0.0160(14) 0.0167(14) -0.0058(11) 0.0006(11) -0.0035(11)
C42 0.0239(16) 0.0156(14) 0.0103(13) -0.0014(11) -0.0002(11) -0.0054(12)
C43 0.0192(14) 0.0155(13) 0.0106(12) -0.0021(11) 0.0009(10) -0.0089(12)
C44 0.0186(15) 0.0249(16) 0.0188(15) -0.0076(13) 0.0032(12) -0.0125(13)
C45 0.0284(18) 0.0253(17) 0.0223(17) -0.0123(14) 0.0034(13) -0.0145(15)
C46 0.0232(16) 0.0197(15) 0.0172(15) -0.0065(12) 0.0067(12) -0.0061(13)
C47 0.0176(15) 0.0254(17) 0.0262(17) -0.0074(14) 0.0034(13) -0.0104(14)
C48 0.0207(15) 0.0234(16) 0.0206(16) -0.0094(13) 0.0006(12) -0.0123(13)
C49 0.055(4) 0.023(3) 0.029(3) 0.004(2) 0.007(3) -0.013(3)
C50 0.034(2) 0.032(2) 0.025(2) -0.0052(19) 0.0039(19) -0.020(2)
O1 0.048(2) 0.0356(19) 0.0250(18) -0.0066(15) 0.0085(16) -0.0273(17)
C51 0.039(2) 0.040(3) 0.038(4) -0.014(3) 0.002(3) -0.026(3)
C52 0.040(5) 0.056(5) 0.034(3) -0.022(2) 0.008(2) -0.025(4)
C49' 0.055(4) 0.023(3) 0.029(3) 0.004(2) 0.007(3) -0.013(3)
C50' 0.034(2) 0.032(2) 0.025(2) -0.0052(19) 0.0039(19) -0.020(2)
O1' 0.048(2) 0.0356(19) 0.0250(18) -0.0066(15) 0.0085(16) -0.0273(17)
C51' 0.039(2) 0.040(3) 0.038(4) -0.014(3) 0.002(3) -0.026(3)
C52' 0.040(5) 0.056(5) 0.034(3) -0.022(2) 0.008(2) -0.025(4)

loop_
_atom_type_symbol
_atom_type_description
_atom_type_scat_dispersion_real
_atom_type_scat_dispersion_imag
_atom_type_scat_source
C C 0.0033 0.0016 'International Tables Vol C Tables 4.2.6.8 and 6.1.1.4'
H H 0.0000 0.0000 'International Tables Vol C Tables 4.2.6.8 and 6.1.1.4'
N N 0.0061 0.0033 'International Tables Vol C Tables 4.2.6.8 and 6.1.1.4'
O O 0.0106 0.0060 'International Tables Vol C Tables 4.2.6.8 and 6.1.1.4'
F F 0.0171 0.0103 'International Tables Vol C Tables 4.2.6.8 and 6.1.1.4'
Cu Cu 0.3201 1.2651 'International Tables Vol C Tables 4.2.6.8 and 6.1.1.4'
I I -0.4742 1.8119 'International Tables Vol C Tables 4.2.6.8 and 6.1.1.4'

loop_
_geom_angle_atom_site_label_1
_geom_angle_atom_site_label_2
_geom_angle_atom_site_label_3
_geom_angle
_geom_angle_site_symmetry_1
_geom_angle_site_symmetry_3
_geom_angle_publ_flag
N1 Cu1 N4 92.17(10) . . ?
N1 Cu1 I2 117.25(7) . 2_667 ?
N4 Cu1 I2 120.94(7) . 2_667 ?
N1 Cu1 I1 114.12(7) . . ?
N4 Cu1 I1 101.53(7) . . ?
I2 Cu1 I1 109.266(15) 2_667 . ?
N1 Cu1 Cu2 170.12(7) . 2_667 ?
N4 Cu1 Cu2 97.50(7) . 2_667 ?
I2 Cu1 Cu2 58.991(13) 2_667 2_667 ?
I1 Cu1 Cu2 61.948(13) . 2_667 ?
N5 Cu2 I2 125.03(7) . . ?
N5 Cu2 I1 98.63(7) . . ?
I2 Cu2 I1 115.095(16) . . ?
N5 Cu2 Cu2 99.74(7) . 2_667 ?
I2 Cu2 Cu2 133.75(2) . 2_667 ?
I1 Cu2 Cu2 62.309(16) . 2_667 ?
N5 Cu2 Cu1 145.00(8) . 2_667 ?
I2 Cu2 Cu1 58.470(13) . 2_667 ?
I1 Cu2 Cu1 110.785(17) . 2_667 ?
Cu2 Cu2 Cu1 78.706(19) 2_667 2_667 ?
N5 Cu2 I1 91.24(8) . 2_667 ?
I2 Cu2 I1 105.609(15) . 2_667 ?
I1 Cu2 I1 120.219(15) . 2_667 ?
Cu2 Cu2 I1 57.909(16) 2_667 2_667 ?
Cu1 Cu2 I1 57.951(13) 2_667 2_667 ?
Cu2 I1 Cu1 80.729(13) . . ?
Cu2 I1 Cu2 59.781(15) . 2_667 ?
Cu1 I1 Cu2 60.102(12) . 2_667 ?
Cu1 I2 Cu2 62.539(13) 2_667 . ?
N2 N1 C2 109.7(2) . . ?
N2 N1 Cu1 122.69(19) . . ?
C2 N1 Cu1 127.6(2) . . ?
N1 N2 N3 106.6(2) . . ?
N2 N3 C1 111.2(2) . . ?
N2 N3 C11 120.2(2) . . ?
C1 N3 C11 128.5(3) . . ?
N5 N4 C9 108.9(2) . . ?
N5 N4 Cu1 119.75(19) . . ?
C9 N4 Cu1 131.4(2) . . ?
N4 N5 N6 107.1(2) . . ?
N4 N5 Cu2 120.08(19) . . ?
N6 N5 Cu2 130.2(2) . . ?
C10 N6 N5 111.2(2) . . ?
C10 N6 C18 128.3(3) . . ?
N5 N6 C18 120.5(2) . . ?
N3 C1 C2 105.1(3) . . ?
N3 C1 H1 127.4 . . ?
C2 C1 H1 127.4 . . ?
N1 C2 C1 107.4(3) . . ?
N1 C2 C3 127.2(3) . . ?
C1 C2 C3 125.2(3) . . ?
C4 C3 C8 118.5(3) . . ?
C4 C3 C2 114.0(3) . . ?
C8 C3 C2 127.2(3) . . ?
C5 C4 C3 120.5(3) . . ?
C5 C4 H4 119.7 . . ?
C3 C4 H4 119.7 . . ?
F1 C5 C4 119.7(3) . . ?
F1 C5 C6 119.3(3) . . ?
C4 C5 C6 120.9(3) . . ?
F2 C6 C7 119.9(3) . . ?
F2 C6 C5 119.8(3) . . ?
C7 C6 C5 120.3(3) . . ?
C6 C7 C8 120.4(3) . . ?
C6 C7 H7 119.8 . . ?
C8 C7 H7 119.8 . . ?
C7 C8 C3 119.2(3) . . ?
C7 C8 C9 114.4(3) . . ?
C3 C8 C9 126.4(3) . . ?
N4 C9 C10 107.5(3) . . ?
N4 C9 C8 125.4(3) . . ?
C10 C9 C8 126.8(3) . . ?
N6 C10 C9 105.3(3) . . ?
N6 C10 H10 127.3 . . ?
C9 C10 H10 127.3 . . ?
N3 C11 C12 113.8(2) . . ?
N3 C11 H11A 108.8 . . ?
C12 C11 H11A 108.8 . . ?
N3 C11 H11B 108.8 . . ?
C12 C11 H11B 108.8 . . ?
H11A C11 H11B 107.7 . . ?
C13 C12 C17 119.3(3) . . ?
C13 C12 C11 123.4(3) . . ?
C17 C12 C11 117.3(3) . . ?
C12 C13 C14 120.5(3) . . ?
C12 C13 H13 119.7 . . ?
C14 C13 H13 119.7 . . ?
C15 C14 C13 119.7(3) . . ?
C15 C14 H14 120.1 . . ?
C13 C14 H14 120.1 . . ?
C14 C15 C16 120.0(3) . . ?
C14 C15 H15 120.0 . . ?
C16 C15 H15 120.0 . . ?
C17 C16 C15 119.8(3) . . ?
C17 C16 H16 120.1 . . ?
C15 C16 H16 120.1 . . ?
C12 C17 C16 120.6(3) . . ?
C12 C17 H17 119.7 . . ?
C16 C17 H17 119.7 . . ?
N6 C18 C19 110.8(3) . . ?
N6 C18 H18A 109.5 . . ?
C19 C18 H18A 109.5 . . ?
N6 C18 H18B 109.5 . . ?
C19 C18 H18B 109.5 . . ?
H18A C18 H18B 108.1 . . ?
C24 C19 C20 119.5(3) . . ?
C24 C19 C18 120.0(3) . . ?
C20 C19 C18 120.4(3) . . ?
C19 C20 C21 120.1(3) . . ?
C19 C20 H20 120.0 . . ?
C21 C20 H20 120.0 . . ?
C22 C21 C20 120.4(3) . . ?
C22 C21 H21 119.8 . . ?
C20 C21 H21 119.8 . . ?
C21 C22 C23 119.9(3) . . ?
C21 C22 H22 120.1 . . ?
C23 C22 H22 120.1 . . ?
C24 C23 C22 119.4(3) . . ?
C24 C23 H23 120.3 . . ?
C22 C23 H23 120.3 . . ?
C19 C24 C23 120.7(3) . . ?
C19 C24 H24 119.7 . . ?
C23 C24 H24 119.7 . . ?
N10 Cu3 N7 92.06(10) . . ?
N10 Cu3 Cu3 137.99(8) . 2_766 ?
N7 Cu3 Cu3 129.80(7) . 2_766 ?
N10 Cu3 I3 114.82(7) . 2_766 ?
N7 Cu3 I3 107.50(7) . 2_766 ?
Cu3 Cu3 I3 61.463(16) 2_766 2_766 ?
N10 Cu3 I3 107.38(7) . . ?
N7 Cu3 I3 108.53(7) . . ?
Cu3 Cu3 I3 60.745(16) 2_766 . ?
I3 Cu3 I3 122.208(15) 2_766 . ?
Cu3 I3 Cu3 57.790(15) 2_766 . ?
N8 N7 C26 109.5(2) . . ?
N8 N7 Cu3 121.52(19) . . ?
C26 N7 Cu3 127.0(2) . . ?
N7 N8 N9 106.7(2) . . ?
N8 N9 C25 111.1(2) . . ?
N8 N9 C35 118.6(2) . . ?
C25 N9 C35 129.3(3) . . ?
N11 N10 C33 109.4(2) . . ?
N11 N10 Cu3 122.9(2) . . ?
C33 N10 Cu3 127.6(2) . . ?
N10 N11 N12 106.3(2) . . ?
N11 N12 C34 112.4(2) . . ?
N11 N12 C42 119.4(2) . . ?
C34 N12 C42 128.2(3) . . ?
N9 C25 C26 105.7(3) . . ?
N9 C25 H25 127.2 . . ?
C26 C25 H25 127.2 . . ?
C25 C26 N7 107.2(3) . . ?
C25 C26 C27 127.5(3) . . ?
N7 C26 C27 125.2(3) . . ?
C32 C27 C28 119.4(3) . . ?
C32 C27 C26 124.4(3) . . ?
C28 C27 C26 116.1(3) . . ?
C29 C28 C27 120.5(3) . . ?
C29 C28 H28 119.7 . . ?
C27 C28 H28 119.7 . . ?
F3 C29 C28 120.4(3) . . ?
F3 C29 C30 119.9(3) . . ?
C28 C29 C30 119.7(3) . . ?
F4 C30 C31 120.0(3) . . ?
F4 C30 C29 118.8(3) . . ?
C31 C30 C29 121.2(3) . . ?
C30 C31 C32 120.2(3) . . ?
C30 C31 H31 119.9 . . ?
C32 C31 H31 119.9 . . ?
C27 C32 C31 119.0(3) . . ?
C27 C32 C33 124.8(3) . . ?
C31 C32 C33 116.0(3) . . ?
N10 C33 C34 107.5(3) . . ?
N10 C33 C32 125.4(3) . . ?
C34 C33 C32 127.1(3) . . ?
N12 C34 C33 104.4(3) . . ?
N12 C34 H34 127.8 . . ?
C33 C34 H34 127.8 . . ?
N9 C35 C36 111.1(2) . . ?
N9 C35 H35A 109.4 . . ?
C36 C35 H35A 109.4 . . ?
N9 C35 H35B 109.4 . . ?
C36 C35 H35B 109.4 . . ?
H35A C35 H35B 108.0 . . ?
C37 C36 C41 119.2(3) . . ?
C37 C36 C35 122.2(3) . . ?
C41 C36 C35 118.6(3) . . ?
C36 C37 C38 120.1(3) . . ?
C36 C37 H37 119.9 . . ?
C38 C37 H37 119.9 . . ?
C39 C38 C37 120.7(3) . . ?
C39 C38 H38 119.7 . . ?
C37 C38 H38 119.7 . . ?
C38 C39 C40 119.6(3) . . ?
C38 C39 H39 120.2 . . ?
C40 C39 H39 120.2 . . ?
C39 C40 C41 119.8(3) . . ?
C39 C40 H40 120.1 . . ?
C41 C40 H40 120.1 . . ?
C36 C41 C40 120.6(3) . . ?
C36 C41 H41 119.7 . . ?
C40 C41 H41 119.7 . . ?
N12 C42 C43 112.0(2) . . ?
N12 C42 H42A 109.2 . . ?
C43 C42 H42A 109.2 . . ?
N12 C42 H42B 109.2 . . ?
C43 C42 H42B 109.2 . . ?
H42A C42 H42B 107.9 . . ?
C44 C43 C48 118.8(3) . . ?
C44 C43 C42 120.0(3) . . ?
C48 C43 C42 121.2(3) . . ?
C43 C44 C45 120.4(3) . . ?
C43 C44 H44 119.8 . . ?
C45 C44 H44 119.8 . . ?
C46 C45 C44 120.7(3) . . ?
C46 C45 H45 119.7 . . ?
C44 C45 H45 119.7 . . ?
C45 C46 C47 119.2(3) . . ?
C45 C46 H46 120.4 . . ?
C47 C46 H46 120.4 . . ?
C46 C47 C48 120.3(3) . . ?
C46 C47 H47 119.9 . . ?
C48 C47 H47 119.9 . . ?
C43 C48 C47 120.6(3) . . ?
C43 C48 H48 119.7 . . ?
C47 C48 H48 119.7 . . ?
O1 C50 C49 110.1(4) . . ?
O1 C50 H50A 109.6 . . ?
C49 C50 H50A 109.6 . . ?
O1 C50 H50B 109.6 . . ?
C49 C50 H50B 109.6 . . ?
H50A C50 H50B 108.2 . . ?
C50 O1 C51 112.9(4) . . ?
O1 C51 C52 108.6(4) . . ?
O1 C51 H51A 110.0 . . ?
C52 C51 H51A 110.0 . . ?
O1 C51 H51B 110.0 . . ?
C52 C51 H51B 110.0 . . ?
H51A C51 H51B 108.3 . . ?
O1' C50' C49' 120(2) . . ?
O1' C50' H50C 107.3 . . ?
C49' C50' H50C 107.3 . . ?
O1' C50' H50D 107.3 . . ?
C49' C50' H50D 107.3 . . ?
H50C C50' H50D 106.9 . . ?
C50' O1' C51' 111(3) . . ?
O1' C51' C52' 111(3) . . ?
O1' C51' H51C 109.5 . . ?
C52' C51' H51C 109.5 . . ?
O1' C51' H51D 109.5 . . ?
C52' C51' H51D 109.5 . . ?
H51C C51' H51D 108.1 . . ?

loop_
_geom_bond_atom_site_label_1
_geom_bond_atom_site_label_2
_geom_bond_distance
_geom_bond_site_symmetry_2
_geom_bond_publ_flag
Cu1 N1 2.028(3) . ?
Cu1 N4 2.057(3) . ?
Cu1 I2 2.5968(5) 2_667 ?
Cu1 I1 2.6431(4) . ?
Cu1 Cu2 2.7034(5) 2_667 ?
Cu2 N5 2.083(3) . ?
Cu2 I2 2.6112(5) . ?
Cu2 I1 2.6331(5) . ?
Cu2 Cu2 2.6857(8) 2_667 ?
Cu2 Cu1 2.7033(6) 2_667 ?
Cu2 I1 2.7520(5) 2_667 ?
I1 Cu2 2.7520(5) 2_667 ?
I2 Cu1 2.5968(5) 2_667 ?
F1 C5 1.359(3) . ?
F2 C6 1.349(3) . ?
N1 N2 1.317(4) . ?
N1 C2 1.365(4) . ?
N2 N3 1.344(3) . ?
N3 C1 1.346(4) . ?
N3 C11 1.462(4) . ?
N4 N5 1.323(4) . ?
N4 C9 1.363(4) . ?
N5 N6 1.340(3) . ?
N6 C10 1.334(4) . ?
N6 C18 1.471(4) . ?
C1 C2 1.374(4) . ?
C1 H1 0.9500 . ?
C2 C3 1.475(4) . ?
C3 C4 1.406(4) . ?
C3 C8 1.408(4) . ?
C4 C5 1.369(4) . ?
C4 H4 0.9500 . ?
C5 C6 1.373(4) . ?
C6 C7 1.370(4) . ?
C7 C8 1.406(4) . ?
C7 H7 0.9500 . ?
C8 C9 1.473(4) . ?
C9 C10 1.381(4) . ?
C10 H10 0.9500 . ?
C11 C12 1.513(4) . ?
C11 H11A 0.9900 . ?
C11 H11B 0.9900 . ?
C12 C13 1.384(4) . ?
C12 C17 1.385(4) . ?
C13 C14 1.395(5) . ?
C13 H13 0.9500 . ?
C14 C15 1.381(5) . ?
C14 H14 0.9500 . ?
C15 C16 1.390(5) . ?
C15 H15 0.9500 . ?
C16 C17 1.388(5) . ?
C16 H16 0.9500 . ?
C17 H17 0.9500 . ?
C18 C19 1.510(5) . ?
C18 H18A 0.9900 . ?
C18 H18B 0.9900 . ?
C19 C24 1.378(4) . ?
C19 C20 1.382(4) . ?
C20 C21 1.385(5) . ?
C20 H20 0.9500 . ?
C21 C22 1.372(5) . ?
C21 H21 0.9500 . ?
C22 C23 1.392(5) . ?
C22 H22 0.9500 . ?
C23 C24 1.384(5) . ?
C23 H23 0.9500 . ?
C24 H24 0.9500 . ?
Cu3 N10 2.042(3) . ?
Cu3 N7 2.053(2) . ?
Cu3 Cu3 2.5303(7) 2_766 ?
Cu3 I3 2.6091(4) 2_766 ?
Cu3 I3 2.6272(4) . ?
I3 Cu3 2.6091(4) 2_766 ?
F3 C29 1.345(3) . ?
F4 C30 1.355(3) . ?
N7 N8 1.314(3) . ?
N7 C26 1.365(4) . ?
N8 N9 1.337(3) . ?
N9 C25 1.338(4) . ?
N9 C35 1.461(4) . ?
N10 N11 1.320(3) . ?
N10 C33 1.366(4) . ?
N11 N12 1.330(3) . ?
N12 C34 1.341(4) . ?
N12 C42 1.469(4) . ?
C25 C26 1.363(4) . ?
C25 H25 0.9500 . ?
C26 C27 1.479(4) . ?
C27 C32 1.398(4) . ?
C27 C28 1.401(4) . ?
C28 C29 1.371(4) . ?
C28 H28 0.9500 . ?
C29 C30 1.376(4) . ?
C30 C31 1.368(4) . ?
C31 C32 1.399(4) . ?
C31 H31 0.9500 . ?
C32 C33 1.476(4) . ?
C33 C34 1.377(4) . ?
C34 H34 0.9500 . ?
C35 C36 1.517(4) . ?
C35 H35A 0.9900 . ?
C35 H35B 0.9900 . ?
C36 C37 1.387(5) . ?
C36 C41 1.390(4) . ?
C37 C38 1.389(5) . ?
C37 H37 0.9500 . ?
C38 C39 1.380(5) . ?
C38 H38 0.9500 . ?
C39 C40 1.389(5) . ?
C39 H39 0.9500 . ?
C40 C41 1.392(4) . ?
C40 H40 0.9500 . ?
C41 H41 0.9500 . ?
C42 C43 1.501(4) . ?
C42 H42A 0.9900 . ?
C42 H42B 0.9900 . ?
C43 C44 1.380(4) . ?
C43 C48 1.383(4) . ?
C44 C45 1.390(5) . ?
C44 H44 0.9500 . ?
C45 C46 1.370(5) . ?
C45 H45 0.9500 . ?
C46 C47 1.383(5) . ?
C46 H46 0.9500 . ?
C47 C48 1.385(5) . ?
C47 H47 0.9500 . ?
C48 H48 0.9500 . ?
C49 C50 1.487(6) . ?
C49 H49A 0.9800 . ?
C49 H49B 0.9800 . ?
C49 H49C 0.9800 . ?
C50 O1 1.415(5) . ?
C50 H50A 0.9900 . ?
C50 H50B 0.9900 . ?
O1 C51 1.427(6) . ?
C51 C52 1.500(7) . ?
C51 H51A 0.9900 . ?
C51 H51B 0.9900 . ?
C52 H52A 0.9800 . ?
C52 H52B 0.9800 . ?
C52 H52C 0.9800 . ?
C49' C50' 1.467(18) . ?
C49' H49D 0.9800 . ?
C49' H49E 0.9800 . ?
C49' H49F 0.9800 . ?
C50' O1' 1.416(17) . ?
C50' H50C 0.9900 . ?
C50' H50D 0.9900 . ?
O1' C51' 1.432(19) . ?
C51' C52' 1.494(19) . ?
C51' H51C 0.9900 . ?
C51' H51D 0.9900 . ?
C52' H52D 0.9800 . ?
C52' H52E 0.9800 . ?
C52' H52F 0.9800 . ?

loop_
_geom_torsion_atom_site_label_1
_geom_torsion_atom_site_label_2
_geom_torsion_atom_site_label_3
_geom_torsion_atom_site_label_4
_geom_torsion
_geom_torsion_site_symmetry_1
_geom_torsion_site_symmetry_2
_geom_torsion_site_symmetry_3
_geom_torsion_site_symmetry_4
_geom_torsion_publ_flag
N5 Cu2 I1 Cu1 -35.83(8) . . . . ?
I2 Cu2 I1 Cu1 -171.233(18) . . . . ?
Cu2 Cu2 I1 Cu1 60.698(16) 2_667 . . . ?
Cu1 Cu2 I1 Cu1 124.865(16) 2_667 . . . ?
I1 Cu2 I1 Cu1 60.699(16) 2_667 . . . ?
N5 Cu2 I1 Cu2 -96.53(8) . . . 2_667 ?
I2 Cu2 I1 Cu2 128.07(3) . . . 2_667 ?
Cu1 Cu2 I1 Cu2 64.167(17) 2_667 . . 2_667 ?
I1 Cu2 I1 Cu2 0.0 2_667 . . 2_667 ?
N1 Cu1 I1 Cu2 129.73(8) . . . . ?
N4 Cu1 I1 Cu2 32.05(7) . . . . ?
I2 Cu1 I1 Cu2 -96.795(16) 2_667 . . . ?
Cu2 Cu1 I1 Cu2 -60.370(17) 2_667 . . . ?
N1 Cu1 I1 Cu2 -169.90(8) . . . 2_667 ?
N4 Cu1 I1 Cu2 92.42(7) . . . 2_667 ?
I2 Cu1 I1 Cu2 -36.425(14) 2_667 . . 2_667 ?
N5 Cu2 I2 Cu1 138.04(9) . . . 2_667 ?
I1 Cu2 I2 Cu1 -99.927(19) . . . 2_667 ?
Cu2 Cu2 I2 Cu1 -25.12(3) 2_667 . . 2_667 ?
I1 Cu2 I2 Cu1 35.135(14) 2_667 . . 2_667 ?
N4 Cu1 N1 N2 132.7(2) . . . . ?
I2 Cu1 N1 N2 -100.6(2) 2_667 . . . ?
I1 Cu1 N1 N2 29.0(2) . . . . ?
Cu2 Cu1 N1 N2 -35.4(6) 2_667 . . . ?
N4 Cu1 N1 C2 -45.0(3) . . . . ?
I2 Cu1 N1 C2 81.8(2) 2_667 . . . ?
I1 Cu1 N1 C2 -148.6(2) . . . . ?
Cu2 Cu1 N1 C2 147.0(3) 2_667 . . . ?
C2 N1 N2 N3 0.0(3) . . . . ?
Cu1 N1 N2 N3 -178.01(18) . . . . ?
N1 N2 N3 C1 -0.1(3) . . . . ?
N1 N2 N3 C11 -177.3(2) . . . . ?
N1 Cu1 N4 N5 -134.4(2) . . . . ?
I2 Cu1 N4 N5 101.8(2) 2_667 . . . ?
I1 Cu1 N4 N5 -19.2(2) . . . . ?
Cu2 Cu1 N4 N5 43.6(2) 2_667 . . . ?
N1 Cu1 N4 C9 47.0(3) . . . . ?
I2 Cu1 N4 C9 -76.9(3) 2_667 . . . ?
I1 Cu1 N4 C9 162.1(3) . . . . ?
Cu2 Cu1 N4 C9 -135.1(3) 2_667 . . . ?
C9 N4 N5 N6 1.4(3) . . . . ?
Cu1 N4 N5 N6 -177.56(19) . . . . ?
C9 N4 N5 Cu2 164.7(2) . . . . ?
Cu1 N4 N5 Cu2 -14.2(3) . . . . ?
I2 Cu2 N5 N4 169.08(18) . . . . ?
I1 Cu2 N5 N4 40.0(2) . . . . ?
Cu2 Cu2 N5 N4 -23.2(2) 2_667 . . . ?
Cu1 Cu2 N5 N4 -107.4(2) 2_667 . . . ?
I1 Cu2 N5 N4 -80.8(2) 2_667 . . . ?
I2 Cu2 N5 N6 -31.9(3) . . . . ?
I1 Cu2 N5 N6 -161.0(3) . . . . ?
Cu2 Cu2 N5 N6 135.8(3) 2_667 . . . ?
Cu1 Cu2 N5 N6 51.7(3) 2_667 . . . ?
I1 Cu2 N5 N6 78.2(3) 2_667 . . . ?
N4 N5 N6 C10 -1.1(3) . . . . ?
Cu2 N5 N6 C10 -162.2(2) . . . . ?
N4 N5 N6 C18 -179.8(3) . . . . ?
Cu2 N5 N6 C18 19.1(4) . . . . ?
N2 N3 C1 C2 0.2(3) . . . . ?
C11 N3 C1 C2 177.1(3) . . . . ?
N2 N1 C2 C1 0.1(3) . . . . ?
Cu1 N1 C2 C1 178.0(2) . . . . ?
N2 N1 C2 C3 174.6(3) . . . . ?
Cu1 N1 C2 C3 -7.5(4) . . . . ?
N3 C1 C2 N1 -0.2(3) . . . . ?
N3 C1 C2 C3 -174.8(3) . . . . ?
N1 C2 C3 C4 -133.3(3) . . . . ?
C1 C2 C3 C4 40.3(4) . . . . ?
N1 C2 C3 C8 52.2(5) . . . . ?
C1 C2 C3 C8 -134.2(3) . . . . ?
C8 C3 C4 C5 2.4(4) . . . . ?
C2 C3 C4 C5 -172.5(3) . . . . ?
C3 C4 C5 F1 179.7(3) . . . . ?
C3 C4 C5 C6 0.4(5) . . . . ?
F1 C5 C6 F2 -0.8(4) . . . . ?
C4 C5 C6 F2 178.4(3) . . . . ?
F1 C5 C6 C7 177.9(3) . . . . ?
C4 C5 C6 C7 -2.8(5) . . . . ?
F2 C6 C7 C8 -178.9(3) . . . . ?
C5 C6 C7 C8 2.3(5) . . . . ?
C6 C7 C8 C3 0.5(4) . . . . ?
C6 C7 C8 C9 178.3(3) . . . . ?
C4 C3 C8 C7 -2.9(4) . . . . ?
C2 C3 C8 C7 171.4(3) . . . . ?
C4 C3 C8 C9 179.6(3) . . . . ?
C2 C3 C8 C9 -6.1(5) . . . . ?
N5 N4 C9 C10 -1.1(3) . . . . ?
Cu1 N4 C9 C10 177.6(2) . . . . ?
N5 N4 C9 C8 -174.7(3) . . . . ?
Cu1 N4 C9 C8 4.1(4) . . . . ?
C7 C8 C9 N4 141.0(3) . . . . ?
C3 C8 C9 N4 -41.4(5) . . . . ?
C7 C8 C9 C10 -31.4(4) . . . . ?
C3 C8 C9 C10 146.2(3) . . . . ?
N5 N6 C10 C9 0.4(3) . . . . ?
C18 N6 C10 C9 178.9(3) . . . . ?
N4 C9 C10 N6 0.4(3) . . . . ?
C8 C9 C10 N6 173.9(3) . . . . ?
N2 N3 C11 C12 -96.2(3) . . . . ?
C1 N3 C11 C12 87.2(4) . . . . ?
N3 C11 C12 C13 2.7(4) . . . . ?
N3 C11 C12 C17 -178.9(3) . . . . ?
C17 C12 C13 C14 1.3(5) . . . . ?
C11 C12 C13 C14 179.6(3) . . . . ?
C12 C13 C14 C15 -1.3(5) . . . . ?
C13 C14 C15 C16 0.8(5) . . . . ?
C14 C15 C16 C17 -0.2(5) . . . . ?
C13 C12 C17 C16 -0.7(5) . . . . ?
C11 C12 C17 C16 -179.1(3) . . . . ?
C15 C16 C17 C12 0.1(5) . . . . ?
C10 N6 C18 C19 -73.4(4) . . . . ?
N5 N6 C18 C19 105.0(3) . . . . ?
N6 C18 C19 C24 -86.6(4) . . . . ?
N6 C18 C19 C20 91.0(3) . . . . ?
C24 C19 C20 C21 0.3(5) . . . . ?
C18 C19 C20 C21 -177.2(3) . . . . ?
C19 C20 C21 C22 0.8(5) . . . . ?
C20 C21 C22 C23 -1.4(5) . . . . ?
C21 C22 C23 C24 0.9(5) . . . . ?
C20 C19 C24 C23 -0.9(5) . . . . ?
C18 C19 C24 C23 176.7(3) . . . . ?
C22 C23 C24 C19 0.2(5) . . . . ?
N10 Cu3 I3 Cu3 -135.81(8) . . . 2_766 ?
N7 Cu3 I3 Cu3 125.87(8) . . . 2_766 ?
I3 Cu3 I3 Cu3 0.001(2) 2_766 . . 2_766 ?
N10 Cu3 N7 N8 -120.9(2) . . . . ?
Cu3 Cu3 N7 N8 55.2(2) 2_766 . . . ?
I3 Cu3 N7 N8 122.3(2) 2_766 . . . ?
I3 Cu3 N7 N8 -11.8(2) . . . . ?
N10 Cu3 N7 C26 41.2(2) . . . . ?
Cu3 Cu3 N7 C26 -142.8(2) 2_766 . . . ?
I3 Cu3 N7 C26 -75.7(2) 2_766 . . . ?
I3 Cu3 N7 C26 150.3(2) . . . . ?
C26 N7 N8 N9 0.6(3) . . . . ?
Cu3 N7 N8 N9 165.53(19) . . . . ?
N7 N8 N9 C25 -0.4(3) . . . . ?
N7 N8 N9 C35 -169.9(2) . . . . ?
N7 Cu3 N10 N11 126.9(2) . . . . ?
Cu3 Cu3 N10 N11 -48.6(3) 2_766 . . . ?
I3 Cu3 N10 N11 -122.8(2) 2_766 . . . ?
I3 Cu3 N10 N11 16.7(2) . . . . ?
N7 Cu3 N10 C33 -49.0(3) . . . . ?
Cu3 Cu3 N10 C33 135.5(2) 2_766 . . . ?
I3 Cu3 N10 C33 61.4(3) 2_766 . . . ?
I3 Cu3 N10 C33 -159.2(2) . . . . ?
C33 N10 N11 N12 0.3(3) . . . . ?
Cu3 N10 N11 N12 -176.21(19) . . . . ?
N10 N11 N12 C34 0.0(3) . . . . ?
N10 N11 N12 C42 -177.1(3) . . . . ?
N8 N9 C25 C26 0.0(3) . . . . ?
C35 N9 C25 C26 168.1(3) . . . . ?
N9 C25 C26 N7 0.4(3) . . . . ?
N9 C25 C26 C27 175.9(3) . . . . ?
N8 N7 C26 C25 -0.6(3) . . . . ?
Cu3 N7 C26 C25 -164.5(2) . . . . ?
N8 N7 C26 C27 -176.3(3) . . . . ?
Cu3 N7 C26 C27 19.9(4) . . . . ?
C25 C26 C27 C32 127.6(3) . . . . ?
N7 C26 C27 C32 -57.7(4) . . . . ?
C25 C26 C27 C28 -48.6(4) . . . . ?
N7 C26 C27 C28 126.1(3) . . . . ?
C32 C27 C28 C29 1.2(4) . . . . ?
C26 C27 C28 C29 177.6(3) . . . . ?
C27 C28 C29 F3 -179.7(3) . . . . ?
C27 C28 C29 C30 0.0(5) . . . . ?
F3 C29 C30 F4 -1.0(4) . . . . ?
C28 C29 C30 F4 179.3(3) . . . . ?
F3 C29 C30 C31 178.7(3) . . . . ?
C28 C29 C30 C31 -1.0(5) . . . . ?
F4 C30 C31 C32 -179.4(3) . . . . ?
C29 C30 C31 C32 0.8(5) . . . . ?
C28 C27 C32 C31 -1.3(4) . . . . ?
C26 C27 C32 C31 -177.4(3) . . . . ?
C28 C27 C32 C33 173.7(3) . . . . ?
C26 C27 C32 C33 -2.4(5) . . . . ?
C30 C31 C32 C27 0.3(4) . . . . ?
C30 C31 C32 C33 -175.1(3) . . . . ?
N11 N10 C33 C34 -0.5(3) . . . . ?
Cu3 N10 C33 C34 175.8(2) . . . . ?
N11 N10 C33 C32 176.8(3) . . . . ?
Cu3 N10 C33 C32 -6.9(4) . . . . ?
C27 C32 C33 N10 53.8(4) . . . . ?
C31 C32 C33 N10 -131.0(3) . . . . ?
C27 C32 C33 C34 -129.4(3) . . . . ?
C31 C32 C33 C34 45.7(4) . . . . ?
N11 N12 C34 C33 -0.3(3) . . . . ?
C42 N12 C34 C33 176.4(3) . . . . ?
N10 C33 C34 N12 0.5(3) . . . . ?
C32 C33 C34 N12 -176.8(3) . . . . ?
N8 N9 C35 C36 70.4(3) . . . . ?
C25 N9 C35 C36 -96.9(4) . . . . ?
N9 C35 C36 C37 12.2(4) . . . . ?
N9 C35 C36 C41 -166.5(3) . . . . ?
C41 C36 C37 C38 0.3(5) . . . . ?
C35 C36 C37 C38 -178.5(3) . . . . ?
C36 C37 C38 C39 0.0(6) . . . . ?
C37 C38 C39 C40 0.1(6) . . . . ?
C38 C39 C40 C41 -0.6(5) . . . . ?
C37 C36 C41 C40 -0.7(5) . . . . ?
C35 C36 C41 C40 178.1(3) . . . . ?
C39 C40 C41 C36 0.9(5) . . . . ?
N11 N12 C42 C43 -123.7(3) . . . . ?
C34 N12 C42 C43 59.8(4) . . . . ?
N12 C42 C43 C44 -112.3(3) . . . . ?
N12 C42 C43 C48 68.8(4) . . . . ?
C48 C43 C44 C45 0.0(5) . . . . ?
C42 C43 C44 C45 -179.0(3) . . . . ?
C43 C44 C45 C46 -0.4(5) . . . . ?
C44 C45 C46 C47 0.1(5) . . . . ?
C45 C46 C47 C48 0.7(5) . . . . ?
C44 C43 C48 C47 0.7(5) . . . . ?
C42 C43 C48 C47 179.7(3) . . . . ?
C46 C47 C48 C43 -1.1(5) . . . . ?
C49 C50 O1 C51 -177.5(6) . . . . ?
C50 O1 C51 C52 -173.4(6) . . . . ?
C49' C50' O1' C51' 172(3) . . . . ?
C50' O1' C51' C52' -84(6) . . . . ?
